data_7210659
loop_
_publ_author_name
'Li, Meng-Yuan'
'Sevov, Slavi C.'

_publ_section_title
;
 Synthesis, characterization, and magnetic studies of a series of
 metal--mellitate coordination polymers
;
_journal_issue 6
_journal_name_full CrystEngComm
_journal_page_first 1225
_journal_paper_doi 10.1039/c2ce26866c
_journal_volume 15
_journal_year 2013
_chemical_formula_sum 'C12 H12 Co3 O18'
_chemical_formula_weight 621.01
_chemical_melting_point '[Co3(C6(COO)6)(H2O)5](H2O)'
_chemical_name_common Cobalt-mellitate
_chemical_name_systematic
;
?
;
_space_group_IT_number 15
_symmetry_cell_setting monoclinic
_symmetry_space_group_name_Hall '-C 2yc'
_symmetry_space_group_name_H-M 'C 1 2/c 1'
_atom_sites_solution_hydrogens geom
_atom_sites_solution_primary direct
_atom_sites_solution_secondary difmap
_audit_creation_method SHELXL-97
_cell_angle_alpha 90.00
_cell_angle_beta 100.167(4)
_cell_angle_gamma 90.00
_cell_formula_units_Z 8
_cell_length_a 24.165(4)
_cell_length_b 9.0577(12)
_cell_length_c 16.073(2)
_cell_measurement_temperature 120(2)
_cell_volume 3462.8(9)
_computing_cell_refinement 'Bruker SMART'
_computing_data_collection 'Bruker SMART'
_computing_data_reduction 'Bruker SHELXTL-V5.1'
_computing_molecular_graphics Diamond
_computing_publication_material 'SHELXL-97 (Sheldrick, 1997)'
_computing_structure_refinement 'SHELXL-97 (Sheldrick, 2008)'
_computing_structure_solution 'SHELXS-97 (Sheldrick, 2008)'
_diffrn_ambient_temperature 120(2)
_diffrn_measured_fraction_theta_full 0.992
_diffrn_measured_fraction_theta_max 0.992
_diffrn_measurement_device_type 'CCD area detector'
_diffrn_measurement_method 'phi and omega scans'
_diffrn_radiation_monochromator graphite
_diffrn_radiation_source 'fine-focus sealed tube'
_diffrn_radiation_type MoK\a
_diffrn_radiation_wavelength 0.71073
_diffrn_reflns_av_R_equivalents 0.0286
_diffrn_reflns_av_sigmaI/netI 0.0199
_diffrn_reflns_limit_h_max 30
_diffrn_reflns_limit_h_min -30
_diffrn_reflns_limit_k_max 11
_diffrn_reflns_limit_k_min -11
_diffrn_reflns_limit_l_max 20
_diffrn_reflns_limit_l_min -19
_diffrn_reflns_number 19396
_diffrn_reflns_theta_full 26.40
_diffrn_reflns_theta_max 26.40
_diffrn_reflns_theta_min 2.41
_exptl_absorpt_coefficient_mu 2.948
_exptl_absorpt_correction_T_max 0.7454
_exptl_absorpt_correction_T_min 0.6521
_exptl_absorpt_correction_type multi-scan
_exptl_absorpt_process_details 'Blessing, R.H. (1995) Acta Cryst. A51, 33-38'
_exptl_crystal_colour purple
_exptl_crystal_density_diffrn 2.382
_exptl_crystal_density_meas ?
_exptl_crystal_density_method 'not measured'
_exptl_crystal_description block
_exptl_crystal_F_000 2472
_exptl_crystal_size_max 0.13
_exptl_crystal_size_mid 0.11
_exptl_crystal_size_min 0.10
_refine_diff_density_max 0.424
_refine_diff_density_min -0.360
_refine_diff_density_rms 0.072
_refine_ls_extinction_method none
_refine_ls_goodness_of_fit_ref 1.050
_refine_ls_hydrogen_treatment mixed
_refine_ls_matrix_type full
_refine_ls_number_parameters 334
_refine_ls_number_reflns 3528
_refine_ls_number_restraints 12
_refine_ls_restrained_S_all 1.048
_refine_ls_R_factor_all 0.0262
_refine_ls_R_factor_gt 0.0210
_refine_ls_shift/su_max 0.001
_refine_ls_shift/su_mean 0.000
_refine_ls_structure_factor_coef Fsqd
_refine_ls_weighting_details 'calc w=1/[\s^2^(Fo^2^)+(0.0292P)^2^+4.2574P] where P=(Fo^2^+2Fc^2^)/3'
_refine_ls_weighting_scheme calc
_refine_ls_wR_factor_gt 0.0544
_refine_ls_wR_factor_ref 0.0572
_reflns_number_gt 3081
_reflns_number_total 3528
_reflns_threshold_expression >2sigma(I)
_cod_data_source_file c2ce26866c.txt
_cod_data_source_block 2
_cod_depositor_comments
;
The following automatic conversions were performed:

'_exptl_crystal_density_meas' value 'not measured' was changed to '?'
- the value is perceived as not measured.

Automatic conversion script
Id: cif_fix_values 3008 2015-01-20 13:52:24Z robertas 
;
_cod_original_cell_volume 3462.9(9)
_cod_original_sg_symbol_H-M C2/c
_cod_database_code 7210659

loop_
_symmetry_equiv_pos_as_xyz
'x, y, z'
'-x, y, -z+1/2'
'x+1/2, y+1/2, z'
'-x+1/2, y+1/2, -z+1/2'
'-x, -y, -z'
'x, -y, z-1/2'
'-x+1/2, -y+1/2, -z'
'x+1/2, -y+1/2, z-1/2'

loop_
_atom_site_label
_atom_site_type_symbol
_atom_site_fract_x
_atom_site_fract_y
_atom_site_fract_z
_atom_site_U_iso_or_equiv
_atom_site_adp_type
_atom_site_occupancy
_atom_site_symmetry_multiplicity
_atom_site_calc_flag
_atom_site_refinement_flags
Co1 Co 0.371016(11) 0.74036(3) 0.997135(16) 0.00717(8) Uani 1 1 d .
Co2 Co 0.292981(11) 0.73670(3) 0.792177(16) 0.00678(8) Uani 1 1 d .
Co3 Co 0.430144(11) 0.24774(3) 0.873425(17) 0.00745(8) Uani 1 1 d .
C1 C 0.48238(8) 0.6171(2) 0.78014(12) 0.0082(4) Uani 1 1 d .
C2 C 0.46407(8) 0.7498(2) 0.81007(12) 0.0079(4) Uani 1 1 d .
C3 C 0.48205(8) 0.8818(2) 0.77967(12) 0.0080(4) Uani 1 1 d .
C4 C 0.46364(8) 0.4747(2) 0.81276(12) 0.0090(4) Uani 1 1 d .
C5 C 0.42748(8) 0.75330(19) 0.87737(13) 0.0079(4) Uani 1 1 d .
C6 C 0.46370(8) 1.0236(2) 0.81298(12) 0.0088(4) Uani 1 1 d .
C7 C 0.27470(8) 0.2646(2) 0.92834(12) 0.0070(4) Uani 1 1 d .
C8 C 0.25862(8) 0.3901(2) 0.96915(12) 0.0073(4) Uani 1 1 d .
C9 C 0.23337(8) 0.3768(2) 1.04070(12) 0.0072(4) Uani 1 1 d .
C10 C 0.30736(8) 0.2850(2) 0.85722(12) 0.0073(4) Uani 1 1 d .
C11 C 0.27374(7) 0.5415(2) 0.93962(12) 0.0072(4) Uani 1 1 d .
C12 C 0.20787(8) 0.5165(2) 1.07155(12) 0.0073(4) Uani 1 1 d .
O1 O 0.43498(6) 0.38610(15) 0.76309(8) 0.0123(3) Uani 1 1 d .
O2 O 0.47584(6) 0.44882(15) 0.89145(8) 0.0112(3) Uani 1 1 d .
O3 O 0.37805(5) 0.69965(15) 0.86324(8) 0.0088(3) Uani 1 1 d .
O4 O 0.44733(6) 0.80642(15) 0.94837(8) 0.0104(3) Uani 1 1 d .
O5 O 0.41172(5) 1.04873(14) 0.80824(9) 0.0102(3) Uani 1 1 d .
O6 O 0.49972(6) 1.11475(15) 0.84747(9) 0.0117(3) Uani 1 1 d .
O7 O 0.35584(5) 0.34183(14) 0.88085(9) 0.0098(3) Uani 1 1 d .
O8 O 0.28760(6) 0.24905(14) 0.78321(9) 0.0097(3) Uani 1 1 d .
O9 O 0.26206(6) 0.57032(14) 0.86116(8) 0.0090(3) Uani 1 1 d .
O10 O 0.29877(5) 0.62477(14) 0.99606(8) 0.0097(3) Uani 1 1 d .
O11 O 0.22972(5) 0.57726(15) 1.14026(8) 0.0096(3) Uani 1 1 d .
O12 O 0.16519(5) 0.55987(14) 1.02186(9) 0.0109(3) Uani 1 1 d .
O1W O 0.39217(6) 0.79098(16) 1.12210(9) 0.0134(3) Uani 1 1 d D
H1W H 0.3943(10) 0.7192(19) 1.1550(13) 0.020 Uiso 1 1 d D
H2W H 0.4225(6) 0.837(2) 1.1330(15) 0.020 Uiso 1 1 d D
O2W O 0.40928(6) 0.53189(16) 1.02737(9) 0.0132(3) Uani 1 1 d D
H3W H 0.4442(4) 0.532(3) 1.0427(15) 0.020 Uiso 1 1 d D
H4W H 0.4020(10) 0.473(2) 0.9869(11) 0.020 Uiso 1 1 d D
O3W O 0.31931(6) 0.56752(15) 0.71950(9) 0.0108(3) Uani 1 1 d D
H5W H 0.3411(8) 0.511(2) 0.7500(12) 0.016 Uiso 1 1 d D
H6W H 0.2929(7) 0.517(2) 0.6934(13) 0.016 Uiso 1 1 d D
O4W O 0.32383(6) 0.89801(15) 0.71857(9) 0.0098(3) Uani 1 1 d D
H7W H 0.2997(8) 0.960(2) 0.6965(13) 0.015 Uiso 1 1 d D
H8W H 0.3477(8) 0.952(2) 0.7473(13) 0.015 Uiso 1 1 d D
O5W O 0.44175(6) 0.16551(17) 0.99064(9) 0.0148(3) Uani 1 1 d D
H9W H 0.4755(5) 0.164(3) 1.0147(14) 0.022 Uiso 1 1 d D
H10W H 0.4216(9) 0.201(3) 1.0231(13) 0.022 Uiso 1 1 d D
O6W O 0.38413(8) 0.75021(17) 0.60705(11) 0.0226(4) Uani 1 1 d D
H11W H 0.3766(11) 0.6605(13) 0.6135(17) 0.034 Uiso 1 1 d D
H12W H 0.3642(10) 0.804(3) 0.6314(16) 0.034 Uiso 1 1 d D

loop_
_atom_site_aniso_label
_atom_site_aniso_U_11
_atom_site_aniso_U_22
_atom_site_aniso_U_33
_atom_site_aniso_U_23
_atom_site_aniso_U_13
_atom_site_aniso_U_12
Co1 0.00735(14) 0.00719(14) 0.00705(14) -0.00006(10) 0.00145(10) 0.00019(9)
Co2 0.00780(14) 0.00631(13) 0.00636(14) 0.00008(9) 0.00162(10) -0.00019(9)
Co3 0.00757(14) 0.00661(14) 0.00853(14) -0.00026(10) 0.00243(10) 0.00006(10)
C1 0.0074(9) 0.0096(9) 0.0068(9) 0.0001(7) -0.0013(7) -0.0005(7)
C2 0.0053(9) 0.0113(10) 0.0066(9) -0.0003(7) -0.0006(7) 0.0002(7)
C3 0.0059(9) 0.0094(9) 0.0082(9) -0.0003(7) 0.0000(7) 0.0004(7)
C4 0.0063(9) 0.0086(9) 0.0129(10) -0.0003(8) 0.0043(8) 0.0032(7)
C5 0.0097(9) 0.0037(9) 0.0102(10) 0.0027(7) 0.0018(8) 0.0031(7)
C6 0.0119(10) 0.0094(9) 0.0057(9) 0.0028(7) 0.0033(7) -0.0005(7)
C7 0.0052(9) 0.0095(9) 0.0057(9) -0.0011(7) -0.0011(7) 0.0004(7)
C8 0.0062(9) 0.0074(9) 0.0070(9) 0.0010(7) -0.0024(7) -0.0007(7)
C9 0.0060(9) 0.0081(9) 0.0068(9) -0.0005(7) -0.0011(7) 0.0011(7)
C10 0.0086(9) 0.0027(8) 0.0106(10) 0.0022(7) 0.0020(8) 0.0031(7)
C11 0.0042(8) 0.0059(9) 0.0121(10) 0.0003(7) 0.0036(7) 0.0026(7)
C12 0.0066(9) 0.0080(9) 0.0088(10) 0.0020(7) 0.0054(7) -0.0023(7)
O1 0.0169(7) 0.0106(7) 0.0100(7) -0.0018(6) 0.0038(6) -0.0044(6)
O2 0.0123(7) 0.0114(7) 0.0094(7) 0.0021(6) 0.0008(5) -0.0012(6)
O3 0.0078(7) 0.0095(7) 0.0095(7) -0.0002(5) 0.0024(5) -0.0002(5)
O4 0.0100(7) 0.0125(7) 0.0088(7) -0.0014(5) 0.0017(5) 0.0003(5)
O5 0.0074(7) 0.0100(7) 0.0129(7) -0.0024(6) 0.0012(5) 0.0008(5)
O6 0.0113(7) 0.0097(7) 0.0148(7) -0.0040(6) 0.0044(6) -0.0020(5)
O7 0.0079(7) 0.0096(7) 0.0122(7) -0.0022(5) 0.0023(5) -0.0002(5)
O8 0.0106(7) 0.0114(7) 0.0075(7) -0.0006(5) 0.0027(6) 0.0007(5)
O9 0.0115(7) 0.0082(6) 0.0076(7) 0.0016(5) 0.0027(5) -0.0005(5)
O10 0.0102(7) 0.0096(7) 0.0101(7) -0.0022(5) 0.0034(5) -0.0032(5)
O11 0.0122(7) 0.0084(7) 0.0083(7) -0.0007(5) 0.0019(6) 0.0009(5)
O12 0.0113(7) 0.0082(7) 0.0121(7) -0.0005(6) -0.0007(6) 0.0025(5)
O1W 0.0151(7) 0.0138(7) 0.0102(7) 0.0014(6) -0.0004(6) -0.0034(6)
O2W 0.0130(7) 0.0128(7) 0.0135(8) 0.0000(6) 0.0021(6) 0.0026(6)
O3W 0.0106(7) 0.0098(7) 0.0112(7) -0.0009(6) 0.0000(6) -0.0003(5)
O4W 0.0092(7) 0.0093(7) 0.0102(7) 0.0002(6) 0.0000(6) -0.0007(5)
O5W 0.0105(7) 0.0242(8) 0.0102(8) 0.0028(6) 0.0027(6) 0.0028(6)
O6W 0.0285(9) 0.0198(9) 0.0235(9) -0.0012(7) 0.0156(8) 0.0005(7)

loop_
_atom_type_symbol
_atom_type_description
_atom_type_scat_dispersion_real
_atom_type_scat_dispersion_imag
_atom_type_scat_source
C C 0.0033 0.0016 'International Tables Vol C Tables 4.2.6.8 and 6.1.1.4'
H H 0.0000 0.0000 'International Tables Vol C Tables 4.2.6.8 and 6.1.1.4'
O O 0.0106 0.0060 'International Tables Vol C Tables 4.2.6.8 and 6.1.1.4'
Co Co 0.3494 0.9721 'International Tables Vol C Tables 4.2.6.8 and 6.1.1.4'

loop_
_geom_angle_atom_site_label_1
_geom_angle_atom_site_label_2
_geom_angle_atom_site_label_3
_geom_angle
_geom_angle_site_symmetry_1
_geom_angle_site_symmetry_3
O12 Co1 O10 96.44(5) 7_567 .
O12 Co1 O1W 88.51(6) 7_567 .
O10 Co1 O1W 100.96(6) . .
O12 Co1 O2W 175.54(6) 7_567 .
O10 Co1 O2W 83.25(6) . .
O1W Co1 O2W 87.19(6) . .
O12 Co1 O4 94.04(5) 7_567 .
O10 Co1 O4 154.89(5) . .
O1W Co1 O4 102.06(6) . .
O2W Co1 O4 87.99(6) . .
O12 Co1 O3 96.20(5) 7_567 .
O10 Co1 O3 96.82(5) . .
O1W Co1 O3 160.98(6) . .
O2W Co1 O3 88.24(5) . .
O4 Co1 O3 59.30(5) . .
O9 Co2 O3W 86.58(6) . .
O9 Co2 O4W 177.64(5) . .
O3W Co2 O4W 91.26(6) . .
O9 Co2 O8 87.85(5) . 4_556
O3W Co2 O8 93.39(5) . 4_556
O4W Co2 O8 91.32(5) . 4_556
O9 Co2 O11 98.74(6) . 7_567
O3W Co2 O11 174.63(5) . 7_567
O4W Co2 O11 83.43(5) . 7_567
O8 Co2 O11 87.49(5) 4_556 7_567
O9 Co2 O3 90.20(5) . .
O3W Co2 O3 80.18(5) . .
O4W Co2 O3 90.38(5) . .
O8 Co2 O3 173.38(5) 4_556 .
O11 Co2 O3 99.07(5) 7_567 .
O5W Co3 O7 94.60(6) . .
O5W Co3 O5 97.64(6) . 1_545
O7 Co3 O5 106.35(5) . 1_545
O5W Co3 O2 102.00(6) . .
O7 Co3 O2 94.40(5) . .
O5 Co3 O2 150.08(5) 1_545 .
O5W Co3 O6 89.42(6) . 1_545
O7 Co3 O6 168.04(5) . 1_545
O5 Co3 O6 61.88(5) 1_545 1_545
O2 Co3 O6 95.77(5) . 1_545
O5W Co3 O1 163.16(6) . .
O7 Co3 O1 88.94(5) . .
O5 Co3 O1 97.15(5) 1_545 .
O2 Co3 O1 61.26(5) . .
O6 Co3 O1 90.46(5) 1_545 .
O5W Co3 C6 93.66(6) . 1_545
O7 Co3 C6 137.44(6) . 1_545
O5 Co3 C6 31.11(6) 1_545 1_545
O2 Co3 C6 124.36(6) . 1_545
O6 Co3 C6 30.78(6) 1_545 1_545
O1 Co3 C6 94.83(6) . 1_545
O5W Co3 C4 132.87(6) . .
O7 Co3 C4 91.67(6) . .
O5 Co3 C4 125.05(6) 1_545 .
O2 Co3 C4 30.89(6) . .
O6 Co3 C4 93.84(6) 1_545 .
O1 Co3 C4 30.38(6) . .
C6 Co3 C4 112.22(7) 1_545 .
C2 C1 C1 120.52(11) . 2_656
C2 C1 C4 119.29(17) . .
C1 C1 C4 120.19(10) 2_656 .
C3 C2 C1 118.80(18) . .
C3 C2 C5 119.47(16) . .
C1 C2 C5 121.67(17) . .
C2 C3 C3 120.68(11) . 2_656
C2 C3 C6 118.96(17) . .
C3 C3 C6 120.34(10) 2_656 .
O1 C4 O2 121.53(18) . .
O1 C4 C1 119.87(17) . .
O2 C4 C1 118.56(17) . .
O1 C4 Co3 62.33(10) . .
O2 C4 Co3 59.20(10) . .
C1 C4 Co3 176.42(14) . .
O4 C5 O3 120.36(18) . .
O4 C5 C2 118.74(17) . .
O3 C5 C2 120.87(17) . .
O6 C6 O5 120.80(18) . .
O6 C6 C3 119.92(17) . .
O5 C6 C3 119.24(17) . .
O6 C6 Co3 62.12(10) . 1_565
O5 C6 Co3 58.70(10) . 1_565
C3 C6 Co3 176.33(14) . 1_565
C9 C7 C8 120.54(18) 7_557 .
C9 C7 C10 120.32(17) 7_557 .
C8 C7 C10 118.71(17) . .
C9 C8 C7 120.80(17) . .
C9 C8 C11 119.97(16) . .
C7 C8 C11 119.00(17) . .
C8 C9 C7 118.65(17) . 7_557
C8 C9 C12 117.03(16) . .
C7 C9 C12 123.57(17) 7_557 .
O8 C10 O7 124.61(18) . .
O8 C10 C7 121.86(17) . .
O7 C10 C7 113.53(16) . .
O10 C11 O9 126.19(18) . .
O10 C11 C8 115.52(17) . .
O9 C11 C8 118.24(16) . .
O12 C12 O11 126.29(18) . .
O12 C12 C9 112.77(16) . .
O11 C12 C9 120.95(16) . .
C4 O1 Co3 87.29(11) . .
C4 O2 Co3 89.91(11) . .
C5 O3 Co2 142.97(12) . .
C5 O3 Co1 89.64(11) . .
Co2 O3 Co1 104.73(5) . .
C5 O4 Co1 90.56(12) . .
C6 O5 Co3 90.19(11) . 1_565
C6 O6 Co3 87.10(11) . 1_565
C10 O7 Co3 126.50(12) . .
C10 O8 Co2 136.32(13) . 4_546
C11 O9 Co2 129.70(12) . .
C11 O10 Co1 128.42(12) . .
C12 O11 Co2 133.27(12) . 7_567
C12 O12 Co1 131.86(13) . 7_567
Co1 O1W H1W 115.2(18) . .
Co1 O1W H2W 112.3(17) . .
H1W O1W H2W 108(2) . .
Co1 O2W H3W 116.5(17) . .
Co1 O2W H4W 111.6(17) . .
H3W O2W H4W 107(2) . .
Co2 O3W H5W 110.2(16) . .
Co2 O3W H6W 113.5(17) . .
H5W O3W H6W 108(2) . .
Co2 O4W H7W 114.4(16) . .
Co2 O4W H8W 112.2(16) . .
H7W O4W H8W 102(2) . .
Co3 O5W H9W 113.8(17) . .
Co3 O5W H10W 116.5(18) . .
H9W O5W H10W 110(2) . .
H11W O6W H12W 111(3) . .

loop_
_geom_bond_atom_site_label_1
_geom_bond_atom_site_label_2
_geom_bond_distance
_geom_bond_site_symmetry_2
Co1 O12 2.0096(13) 7_567
Co1 O10 2.0333(13) .
Co1 O1W 2.0355(15) .
Co1 O2W 2.1209(15) .
Co1 O4 2.2098(14) .
Co1 O3 2.2193(14) .
Co2 O9 2.0860(13) .
Co2 O3W 2.0927(14) .
Co2 O4W 2.0979(14) .
Co2 O8 2.1072(14) 4_556
Co2 O11 2.1283(14) 7_567
Co2 O3 2.1942(14) .
Co3 O5W 1.9990(15) .
Co3 O7 2.0102(13) .
Co3 O5 2.0930(14) 1_545
Co3 O2 2.1231(14) .
Co3 O6 2.1679(14) 1_545
Co3 O1 2.1915(14) .
Co3 C6 2.449(2) 1_545
Co3 C4 2.472(2) .
C1 C2 1.395(3) .
C1 C1 1.398(4) 2_656
C1 C4 1.493(3) .
C2 C3 1.389(3) .
C2 C5 1.513(3) .
C3 C3 1.398(4) 2_656
C3 C6 1.489(3) .
C4 O1 1.251(2) .
C4 O2 1.269(2) .
C5 O4 1.253(2) .
C5 O3 1.272(2) .
C6 O6 1.255(2) .
C6 O5 1.266(2) .
C6 Co3 2.449(2) 1_565
C7 C9 1.400(3) 7_557
C7 C8 1.401(3) .
C7 C10 1.511(3) .
C8 C9 1.399(3) .
C8 C11 1.516(3) .
C9 C7 1.400(3) 7_557
C9 C12 1.528(3) .
C10 O8 1.244(2) .
C10 O7 1.274(2) .
C11 O10 1.251(2) .
C11 O9 1.270(2) .
C12 O12 1.251(2) .
C12 O11 1.263(2) .
O5 Co3 2.0930(13) 1_565
O6 Co3 2.1679(14) 1_565
O8 Co2 2.1072(14) 4_546
O11 Co2 2.1284(14) 7_567
O12 Co1 2.0096(13) 7_567
O1W H1W 0.834(10) .
O1W H2W 0.836(10) .
O2W H3W 0.837(10) .
O2W H4W 0.838(10) .
O3W H5W 0.828(10) .
O3W H6W 0.835(10) .
O4W H7W 0.842(10) .
O4W H8W 0.831(10) .
O5W H9W 0.839(10) .
O5W H10W 0.837(10) .
O6W H11W 0.843(10) .
O6W H12W 0.833(10) .
